data_4064883
loop_
_publ_author_name
'Brunner, Henri'
'Ike, Hayato'
'Muschiol, Manfred'
'Tsuno, Takashi'
'Koyama, Kazuhiro'
'Kurosawa, Takaki'
'Zabel, Manfred'

_publ_section_title
;
 Diastereomer Ratio of Products as a Mechanistic Probe in Epimerization
 and Ligand Exchange of Chiral-at-Metal [CpFe(Prophos)NCMe]X (X = I, PF6)
;
_journal_issue 13
_journal_name_full Organometallics
_journal_page_first 3666
_journal_paper_doi 10.1021/om2003893
_journal_volume 30
_journal_year 2011
_chemical_absolute_configuration rm
_chemical_compound_source 'synthesis as described'
_chemical_formula_moiety 'C37 H40 Fe O3 P3, F6 P'
_chemical_formula_sum 'C37 H40 F6 Fe O3 P4'
_chemical_formula_weight 826.42
_chemical_name_systematic
;
 ?
;
_space_group_IT_number 19
_symmetry_cell_setting orthorhombic
_symmetry_Int_Tables_number 19
_symmetry_space_group_name_Hall 'P 2ac 2ab'
_symmetry_space_group_name_H-M 'P 21 21 21'
_atom_sites_solution_hydrogens geom
_atom_sites_solution_primary direct
_atom_sites_solution_secondary difmap
_cell_angle_alpha 90
_cell_angle_beta 90
_cell_angle_gamma 90
_cell_formula_units_Z 4
_cell_length_a 10.087(3)
_cell_length_b 16.516(3)
_cell_length_c 21.551(6)
_cell_measurement_reflns_used 21774
_cell_measurement_temperature 173(2)
_cell_measurement_theta_max 55.05
_cell_measurement_theta_min 6.06
_cell_measurement_wavelength 0.71073
_cell_volume 3590.3(16)
_computing_molecular_graphics 'Ortep-3 for Windows (Farrugia, 1997)'
_computing_publication_material 'WinGX publication routines (Farrugia, 1999)'
_computing_structure_refinement 'SHELXL-97 (Sheldrick, 2008)'
_computing_structure_solution 'DIRDIF08 (Beurskens et al, 2008)'
_diffrn_ambient_temperature 173(2)
_diffrn_measured_fraction_theta_full 0.994
_diffrn_measured_fraction_theta_max 0.994
_diffrn_measurement_device_type 'Rigaku RAPID-RAXIS'
_diffrn_measurement_method \w
_diffrn_radiation_monochromator graphite
_diffrn_radiation_probe x-ray
_diffrn_radiation_source 'fine-focus sealed tube'
_diffrn_radiation_type MoK\a
_diffrn_radiation_wavelength 0.71073
_diffrn_reflns_av_R_equivalents 0.0842
_diffrn_reflns_av_unetI/netI 0.077
_diffrn_reflns_limit_h_max 13
_diffrn_reflns_limit_h_min -12
_diffrn_reflns_limit_k_max 20
_diffrn_reflns_limit_k_min -21
_diffrn_reflns_limit_l_max 27
_diffrn_reflns_limit_l_min -27
_diffrn_reflns_number 32216
_diffrn_reflns_theta_full 27.48
_diffrn_reflns_theta_max 27.48
_diffrn_reflns_theta_min 3.03
_exptl_absorpt_coefficient_mu 0.667
_exptl_absorpt_correction_T_max 0.9008
_exptl_absorpt_correction_T_min 0.8099
_exptl_absorpt_correction_type multi-scan
_exptl_crystal_colour yellow
_exptl_crystal_density_diffrn 1.529
_exptl_crystal_density_method 'not measured'
_exptl_crystal_description block
_exptl_crystal_F_000 1704
_exptl_crystal_size_max 0.33
_exptl_crystal_size_mid 0.22
_exptl_crystal_size_min 0.16
_refine_diff_density_max 0.619
_refine_diff_density_min -0.393
_refine_diff_density_rms 0.075
_refine_ls_abs_structure_details 'Flack H D (1983), Acta Cryst. A39, 876-881'
_refine_ls_abs_structure_Flack 0.01(3)
_refine_ls_extinction_method none
_refine_ls_goodness_of_fit_ref 1.054
_refine_ls_hydrogen_treatment constr
_refine_ls_matrix_type full
_refine_ls_number_parameters 460
_refine_ls_number_reflns 8179
_refine_ls_number_restraints 0
_refine_ls_restrained_S_all 1.054
_refine_ls_R_factor_all 0.083
_refine_ls_R_factor_gt 0.0539
_refine_ls_shift/su_max 0.001
_refine_ls_shift/su_mean 0
_refine_ls_structure_factor_coef Fsqd
_refine_ls_weighting_details 'calc w=1/[\s^2^(Fo^2^)+(0.0485P)^2^+1.2295P] where P=(Fo^2^+2Fc^2^)/3'
_refine_ls_weighting_scheme calc
_refine_ls_wR_factor_gt 0.1117
_refine_ls_wR_factor_ref 0.1241
_reflns_number_gt 5852
_reflns_number_total 8179
_reflns_threshold_expression >2\s(I)
_cod_data_source_file om2003893_si_002.cif
_cod_data_source_block (SFE,RC)[CpFe(Prophos)P(OCH2)3CMe]PF6
_cod_depositor_comments
;
The following automatic conversions were performed:
'__chemical_name_systematic' tag replaced with
'_chemical_name_systematic'.

Automatic conversion script
Id: cif_correct_tags 1440 2010-10-19 06:21:57Z saulius 
;
_cod_database_code 4064883

loop_
_symmetry_equiv_pos_as_xyz
'x, y, z'
'x+1/2, -y+1/2, -z'
'-x, y+1/2, -z+1/2'
'-x+1/2, -y, z+1/2'

loop_
_atom_site_label
_atom_site_type_symbol
_atom_site_fract_x
_atom_site_fract_y
_atom_site_fract_z
_atom_site_U_iso_or_equiv
_atom_site_adp_type
_atom_site_occupancy
_atom_site_symmetry_multiplicity
_atom_site_calc_flag
_atom_site_refinement_flags
Fe1 Fe 0.99461(5) 1.00069(5) 0.99587(2) 0.01942(12) Uani 1 1 d .
P2 P 0.84111(14) 0.90610(7) 1.00902(6) 0.0215(3) Uani 1 1 d .
P1 P 0.83319(14) 1.09141(7) 0.99855(5) 0.0212(3) Uani 1 1 d .
P3 P 0.98184(9) 0.99762(9) 0.89802(4) 0.02027(19) Uani 1 1 d .
P4 P 0.05878(10) 0.99694(10) 0.28488(5) 0.0291(2) Uani 1 1 d .
O3 O 1.0542(4) 1.07213(19) 0.86343(15) 0.0257(9) Uani 1 1 d .
F5 F -0.0256(4) 0.9309(2) 0.32165(16) 0.0534(10) Uani 1 1 d .
F4 F 0.1415(4) 1.06249(17) 0.24641(16) 0.0452(9) Uani 1 1 d .
C33 C 1.0405(6) 0.9229(3) 0.7957(2) 0.0345(14) Uani 1 1 d .
H33A H 0.993 0.874 0.7813 0.041 Uiso 1 1 calc R
H33B H 1.1311 0.9218 0.7781 0.041 Uiso 1 1 calc R
F3 F -0.0503(2) 0.9971(2) 0.23088(10) 0.0349(5) Uani 1 1 d .
C17 C 0.9401(8) 1.2730(4) 0.8798(3) 0.0472(17) Uani 1 1 d .
H17 H 1.0193 1.3016 0.8705 0.057 Uiso 1 1 calc R
F1 F 0.1678(2) 0.9966(2) 0.33823(11) 0.0478(6) Uani 1 1 d .
C16 C 0.9422(7) 1.2139(3) 0.9266(3) 0.0374(15) Uani 1 1 d .
H16 H 1.0202 1.2044 0.9502 0.045 Uiso 1 1 calc R
O2 O 0.8361(2) 1.0000(2) 0.86849(10) 0.0249(5) Uani 1 1 d .
F2 F -0.0191(4) 1.0675(2) 0.31842(16) 0.0515(10) Uani 1 1 d .
C10 C 0.8321(7) 1.1179(3) 1.1268(2) 0.0337(14) Uani 1 1 d .
H10 H 0.8396 1.0607 1.1294 0.04 Uiso 1 1 calc R
F6 F 0.1372(4) 0.92586(18) 0.24981(16) 0.0495(10) Uani 1 1 d .
O1 O 1.0482(4) 0.9224(2) 0.86316(16) 0.0290(9) Uani 1 1 d .
C23 C 0.8181(9) 0.7066(3) 1.1242(3) 0.0494(19) Uani 1 1 d .
H23 H 0.8068 0.6497 1.1203 0.059 Uiso 1 1 calc R
C19 C 0.7165(8) 1.2460(3) 0.8580(3) 0.0415(16) Uani 1 1 d .
H19 H 0.6389 1.2565 0.8344 0.05 Uiso 1 1 calc R
C35 C 0.9670(4) 0.9995(4) 0.77283(17) 0.0323(8) Uani 1 1 d .
C11 C 0.8328(6) 1.1633(3) 1.1815(2) 0.0318(13) Uani 1 1 d .
H11 H 0.8412 1.1376 1.2208 0.038 Uiso 1 1 calc R
C25 C 0.8578(7) 0.8220(3) 1.1876(2) 0.0371(14) Uani 1 1 d .
H25 H 0.8726 0.8456 1.2272 0.044 Uiso 1 1 calc R
C18 C 0.8292(9) 1.2904(3) 0.8475(3) 0.0456(17) Uani 1 1 d .
H18 H 0.8291 1.3329 0.8178 0.055 Uiso 1 1 calc R
C21 C 0.8454(6) 0.8375(3) 1.0769(2) 0.0253(12) Uani 1 1 d .
C24 C 0.8339(7) 0.7410(3) 1.1823(2) 0.0356(14) Uani 1 1 d .
H24 H 0.8281 0.7083 1.2184 0.043 Uiso 1 1 calc R
C27 C 0.8213(7) 0.8339(3) 0.9458(2) 0.0274(12) Uani 1 1 d .
C22 C 0.8186(8) 0.7543(3) 1.0730(3) 0.0439(17) Uani 1 1 d .
H22 H 0.8006 0.7309 1.0336 0.053 Uiso 1 1 calc R
C36 C 0.9605(4) 0.9996(4) 0.70217(17) 0.0455(10) Uani 1 1 d .
H36A H 1.0506 0.9997 0.6852 0.068 Uiso 1 1 calc R
H36B H 0.9133 1.0481 0.688 0.068 Uiso 1 1 calc R
H36C H 0.9134 0.9512 0.6879 0.068 Uiso 1 1 calc R
C12 C 0.8211(7) 1.2460(3) 1.1773(2) 0.0322(13) Uani 1 1 d .
H12 H 0.8193 1.2778 1.214 0.039 Uiso 1 1 calc R
C29 C 0.7005(8) 0.7679(4) 0.8632(3) 0.0473(17) Uani 1 1 d .
H29 H 0.6215 0.7626 0.8395 0.057 Uiso 1 1 calc R
C1 C 1.1843(6) 1.0474(3) 0.9897(3) 0.0380(14) Uani 1 1 d .
H1 H 1.2125 1.0809 0.9564 0.046 Uiso 1 1 calc R
C20 C 0.7150(7) 1.1862(3) 0.9027(2) 0.0337(14) Uani 1 1 d .
H20 H 0.6363 1.156 0.9096 0.04 Uiso 1 1 calc R
C6 C 0.6802(5) 0.9561(2) 1.0231(2) 0.0272(10) Uani 1 1 d .
H6A H 0.6079 0.9208 1.0078 0.033 Uiso 1 1 calc R
H6B H 0.6677 0.9636 1.0683 0.033 Uiso 1 1 calc R
C14 C 0.8136(7) 1.2379(3) 1.0665(2) 0.0334(14) Uani 1 1 d .
H14 H 0.8099 1.2648 1.0276 0.04 Uiso 1 1 calc R
C9 C 0.8206(6) 1.1539(3) 1.0687(2) 0.0227(11) Uani 1 1 d .
CC30 C 0.8053(9) 0.7185(4) 0.8515(3) 0.053(2) Uani 1 1 d .
HC30 H 0.7991 0.6784 0.82 0.063 Uiso 1 1 calc R
C13 C 0.8120(8) 1.2828(3) 1.1213(3) 0.0450(17) Uani 1 1 d .
H13 H 0.8044 1.34 1.1193 0.054 Uiso 1 1 calc R
C28 C 0.7084(7) 0.8268(3) 0.9100(2) 0.0359(15) Uani 1 1 d .
H28 H 0.6355 0.8621 0.9171 0.043 Uiso 1 1 calc R
C15 C 0.8275(7) 1.1698(2) 0.9376(2) 0.0254(12) Uani 1 1 d .
C34 C 0.8289(4) 0.9992(4) 0.80117(16) 0.0350(9) Uani 1 1 d .
H34A H 0.7793 1.0473 0.7867 0.042 Uiso 1 1 calc R
H34B H 0.7805 0.9503 0.7873 0.042 Uiso 1 1 calc R
C7 C 0.6718(5) 1.0385(2) 0.9907(2) 0.0243(9) Uani 1 1 d .
H7 H 0.6562 1.0285 0.9455 0.029 Uiso 1 1 calc R
C2 C 1.1918(6) 0.9620(4) 0.9921(3) 0.0426(15) Uani 1 1 d .
H2 H 1.2288 0.9283 0.9608 0.051 Uiso 1 1 calc R
C3 C 1.1389(6) 0.9364(3) 1.0450(3) 0.0465(17) Uani 1 1 d .
H3 H 1.1307 0.8814 1.0574 0.056 Uiso 1 1 calc R
C4 C 1.0963(4) 1.0050(6) 1.0804(2) 0.0537(14) Uani 1 1 d .
H4 H 1.0547 1.0036 1.1199 0.064 Uiso 1 1 calc R
C5 C 1.1266(6) 1.0738(4) 1.0464(3) 0.0493(18) Uani 1 1 d .
H5 H 1.1117 1.1282 1.0587 0.059 Uiso 1 1 calc R
C32 C 0.9273(7) 0.7846(3) 0.9317(3) 0.0406(16) Uani 1 1 d .
H32 H 1.0073 0.7908 0.9546 0.049 Uiso 1 1 calc R
C26 C 0.8602(6) 0.8692(3) 1.1345(2) 0.0331(13) Uani 1 1 d .
H26 H 0.8727 0.9259 1.1387 0.04 Uiso 1 1 calc R
C8A C 0.5502(5) 1.0816(3) 1.0165(3) 0.0388(12) Uani 1 1 d .
H8A1 H 0.5407 1.1345 0.9963 0.058 Uiso 1 1 calc R
H8A2 H 0.5607 1.0893 1.0613 0.058 Uiso 1 1 calc R
H8A3 H 0.471 1.0489 1.0084 0.058 Uiso 1 1 calc R
C37 C 1.0405(6) 1.0736(3) 0.7960(2) 0.0294(13) Uani 1 1 d .
H37A H 1.1296 1.0756 0.7767 0.035 Uiso 1 1 calc R
H37B H 0.9918 1.123 0.7834 0.035 Uiso 1 1 calc R
C31 C 0.9217(9) 0.7266(4) 0.8855(3) 0.055(2) Uani 1 1 d .
H31 H 0.9959 0.6929 0.8772 0.066 Uiso 1 1 calc R

loop_
_atom_site_aniso_label
_atom_site_aniso_U_11
_atom_site_aniso_U_22
_atom_site_aniso_U_33
_atom_site_aniso_U_23
_atom_site_aniso_U_13
_atom_site_aniso_U_12
Fe1 0.0187(3) 0.0206(2) 0.0189(3) -0.0012(3) -0.0004(2) 0.0001(4)
P2 0.0241(8) 0.0189(6) 0.0216(6) -0.0004(4) 0.0007(5) -0.0030(5)
P1 0.0237(7) 0.0202(5) 0.0196(6) -0.0014(4) 0.0010(5) 0.0003(5)
P3 0.0187(5) 0.0216(4) 0.0205(4) -0.0008(6) 0.0014(3) 0.0001(7)
P4 0.0249(5) 0.0320(5) 0.0305(5) 0.0006(7) -0.0014(4) 0.0014(8)
O3 0.031(2) 0.0281(18) 0.0182(16) 0.0003(13) 0.0028(16) -0.0072(16)
F5 0.045(3) 0.068(2) 0.048(2) 0.0245(17) -0.0029(19) -0.020(2)
F4 0.041(2) 0.0377(16) 0.057(2) 0.0053(14) 0.0033(18) -0.0080(16)
C33 0.040(4) 0.037(3) 0.027(3) -0.004(2) 0.010(3) -0.003(3)
F3 0.0342(13) 0.0373(12) 0.0330(12) 0.0005(16) -0.0081(10) -0.0014(19)
C17 0.049(4) 0.038(3) 0.055(4) 0.013(3) 0.011(4) -0.001(3)
F1 0.0373(15) 0.0615(16) 0.0447(14) -0.0076(19) -0.0162(11) 0.002(2)
C16 0.040(4) 0.030(3) 0.042(3) 0.009(2) 0.002(3) 0.001(3)
O2 0.0196(13) 0.0343(13) 0.0208(12) -0.0042(17) -0.0014(10) -0.002(2)
F2 0.043(2) 0.060(2) 0.052(2) -0.0219(17) -0.002(2) 0.0092(19)
C10 0.056(4) 0.017(2) 0.029(3) 0.0027(17) 0.007(3) -0.001(2)
F6 0.044(3) 0.0432(18) 0.061(2) -0.0132(15) -0.0031(19) 0.0128(17)
O1 0.029(2) 0.0321(19) 0.0255(18) -0.0057(14) 0.0018(17) -0.0005(17)
C23 0.086(6) 0.026(3) 0.036(3) 0.009(2) -0.020(4) -0.025(3)
C19 0.063(5) 0.039(3) 0.023(3) 0.005(2) -0.009(3) 0.002(3)
C35 0.032(2) 0.044(2) 0.0203(19) 0.003(3) -0.0003(15) 0.003(4)
C11 0.047(4) 0.027(2) 0.021(2) 0.0027(18) 0.009(3) 0.000(2)
C25 0.055(4) 0.029(3) 0.027(3) -0.002(2) -0.001(3) 0.003(2)
C18 0.068(5) 0.031(3) 0.037(3) 0.016(2) 0.016(3) -0.001(3)
C21 0.024(3) 0.028(2) 0.024(2) 0.0047(18) -0.001(2) -0.008(2)
C24 0.044(4) 0.033(3) 0.030(3) 0.013(2) -0.004(3) -0.010(3)
C27 0.035(4) 0.026(2) 0.022(2) 0.0029(18) 0.004(3) -0.009(2)
C22 0.069(5) 0.030(3) 0.032(3) -0.006(2) -0.009(3) -0.023(3)
C36 0.044(3) 0.072(3) 0.020(2) -0.001(3) 0.0005(18) -0.002(5)
C12 0.041(4) 0.032(3) 0.024(3) -0.0086(19) 0.001(3) 0.004(2)
C29 0.059(5) 0.044(3) 0.039(3) -0.003(3) -0.013(3) -0.006(3)
C1 0.022(3) 0.057(4) 0.035(3) 0.012(3) -0.010(3) -0.010(3)
C20 0.044(4) 0.027(3) 0.031(3) 0.002(2) -0.002(3) 0.002(2)
C6 0.027(3) 0.027(2) 0.027(2) 0.0032(18) 0.003(2) -0.0040(19)
C14 0.051(4) 0.027(3) 0.022(3) -0.0052(19) -0.005(3) 0.011(3)
C9 0.022(3) 0.022(2) 0.023(2) -0.0039(16) -0.004(2) -0.0010(19)
CC30 0.085(6) 0.044(3) 0.029(3) -0.009(2) -0.004(4) -0.012(4)
C13 0.076(5) 0.020(3) 0.039(3) -0.004(2) -0.010(4) 0.009(3)
C28 0.046(4) 0.033(3) 0.029(3) -0.007(2) -0.013(3) 0.002(3)
C15 0.036(3) 0.019(2) 0.021(2) 0.0026(17) -0.001(3) -0.002(2)
C34 0.029(2) 0.056(2) 0.0201(19) -0.006(3) -0.0026(16) -0.005(4)
C7 0.021(2) 0.028(2) 0.025(2) -0.0024(17) 0.001(2) 0.0006(18)
C2 0.019(3) 0.059(3) 0.049(4) -0.028(3) -0.006(3) 0.012(3)
C3 0.032(4) 0.032(3) 0.075(5) 0.025(3) -0.022(3) -0.006(3)
C4 0.022(2) 0.117(5) 0.021(2) 0.003(4) -0.0074(17) -0.004(5)
C5 0.032(4) 0.056(4) 0.060(4) -0.029(3) -0.021(3) 0.003(3)
C32 0.041(4) 0.028(3) 0.053(4) -0.006(3) 0.001(3) 0.000(3)
C26 0.047(4) 0.023(2) 0.029(3) 0.0009(19) 0.005(3) 0.000(2)
C8A 0.024(3) 0.037(3) 0.056(3) 0.000(2) 0.003(2) 0.009(2)
C37 0.033(4) 0.038(3) 0.017(2) 0.009(2) -0.001(2) 0.001(3)
C31 0.073(6) 0.033(3) 0.059(4) -0.017(3) 0.020(4) 0.006(3)

loop_
_atom_type_symbol
_atom_type_description
_atom_type_scat_dispersion_real
_atom_type_scat_dispersion_imag
_atom_type_scat_source
C C 0.0033 0.0016 'International Tables Vol C Tables 4.2.6.8 and 6.1.1.4'
H H 0 0 'International Tables Vol C Tables 4.2.6.8 and 6.1.1.4'
F F 0.0171 0.0103 'International Tables Vol C Tables 4.2.6.8 and 6.1.1.4'
Fe Fe 0.3463 0.8444 'International Tables Vol C Tables 4.2.6.8 and 6.1.1.4'
O O 0.0106 0.006 'International Tables Vol C Tables 4.2.6.8 and 6.1.1.4'
P P 0.1023 0.0942 'International Tables Vol C Tables 4.2.6.8 and 6.1.1.4'

loop_
_geom_angle_atom_site_label_1
_geom_angle_atom_site_label_2
_geom_angle_atom_site_label_3
_geom_angle
C1 Fe1 C2 39.73(17)
C1 Fe1 C3 65.0(2)
C2 Fe1 C3 37.1(2)
C1 Fe1 C4 65.8(2)
C2 Fe1 C4 65.0(2)
C3 Fe1 C4 40.0(2)
C1 Fe1 C5 39.9(2)
C2 Fe1 C5 66.0(2)
C3 Fe1 C5 65.6(2)
C4 Fe1 C5 38.6(2)
C1 Fe1 P3 90.05(16)
C2 Fe1 P3 90.67(17)
C3 Fe1 P3 122.4(2)
C4 Fe1 P3 154.11(13)
C5 Fe1 P3 124.7(2)
C1 Fe1 P1 115.47(17)
C2 Fe1 P1 155.20(18)
C3 Fe1 P1 147.4(2)
C4 Fe1 P1 108.4(2)
C5 Fe1 P1 93.65(17)
P3 Fe1 P1 89.85(5)
C1 Fe1 P2 156.52(17)
C2 Fe1 P2 116.99(18)
C3 Fe1 P2 93.65(17)
C4 Fe1 P2 104.8(2)
C5 Fe1 P2 141.3(2)
P3 Fe1 P2 93.91(5)
P1 Fe1 P2 87.70(4)
C27 P2 C6 108.6(3)
C27 P2 C21 101.1(2)
C6 P2 C21 99.5(2)
C27 P2 Fe1 116.25(19)
C6 P2 Fe1 108.67(15)
C21 P2 Fe1 121.04(19)
C9 P1 C15 100.9(2)
C9 P1 C7 106.2(2)
C15 P1 C7 103.8(3)
C9 P1 Fe1 116.93(19)
C15 P1 Fe1 118.6(2)
C7 P1 Fe1 108.90(14)
O1 P3 O2 102.47(19)
O1 P3 O3 100.76(13)
O2 P3 O3 102.3(2)
O1 P3 Fe1 117.50(14)
O2 P3 Fe1 116.85(9)
O3 P3 Fe1 114.53(13)
F2 P4 F1 90.89(18)
F2 P4 F5 90.67(16)
F1 P4 F5 90.43(19)
F2 P4 F4 89.8(2)
F1 P4 F4 90.92(19)
F5 P4 F4 178.6(2)
F2 P4 F3 89.42(18)
F1 P4 F3 179.65(18)
F5 P4 F3 89.73(18)
F4 P4 F3 88.92(18)
F2 P4 F6 179.1(2)
F1 P4 F6 89.84(18)
F5 P4 F6 89.8(2)
F4 P4 F6 89.64(15)
F3 P4 F6 89.85(17)
C37 O3 P3 115.5(3)
O1 C33 C35 110.4(4)
C18 C17 C16 122.1(7)
C15 C16 C17 118.3(6)
C34 O2 P3 116.3(2)
C9 C10 C11 122.1(4)
C33 O1 P3 116.2(3)
C22 C23 C24 119.8(5)
C18 C19 C20 120.5(7)
C34 C35 C37 108.6(5)
C34 C35 C36 111.2(3)
C37 C35 C36 110.4(5)
C34 C35 C33 107.9(5)
C37 C35 C33 108.7(3)
C36 C35 C33 109.9(5)
C12 C11 C10 118.5(4)
C24 C25 C26 119.0(5)
C17 C18 C19 119.2(5)
C26 C21 C22 117.1(4)
C26 C21 P2 119.4(3)
C22 C21 P2 123.1(4)
C25 C24 C23 120.0(5)
C32 C27 C28 117.9(5)
C32 C27 P2 117.8(5)
C28 C27 P2 124.3(5)
C23 C22 C21 121.3(5)
C13 C12 C11 120.7(5)
CC30 C29 C28 120.4(7)
C2 C1 C5 107.2(6)
C2 C1 Fe1 71.0(4)
C5 C1 Fe1 71.3(4)
C19 C20 C15 120.6(6)
C7 C6 P2 111.8(3)
C13 C14 C9 120.2(5)
C10 C9 C14 117.5(4)
C10 C9 P1 119.8(3)
C14 C9 P1 122.5(4)
C29 CC30 C31 120.1(6)
C12 C13 C14 121.1(5)
C27 C28 C29 120.4(6)
C20 C15 C16 119.1(4)
C20 C15 P1 123.3(4)
C16 C15 P1 117.7(4)
O2 C34 C35 110.8(3)
C8A C7 C6 107.1(4)
C8A C7 P1 116.9(3)
C6 C7 P1 109.2(3)
C3 C2 C1 109.1(6)
C3 C2 Fe1 71.4(4)
C1 C2 Fe1 69.2(4)
C2 C3 C4 109.0(5)
C2 C3 Fe1 71.5(4)
C4 C3 Fe1 70.0(3)
C5 C4 C3 107.6(4)
C5 C4 Fe1 71.1(3)
C3 C4 Fe1 69.9(3)
C4 C5 C1 107.0(5)
C4 C5 Fe1 70.3(3)
C1 C5 Fe1 68.7(3)
C27 C32 C31 122.4(7)
C21 C26 C25 122.5(4)
O3 C37 C35 111.1(4)
C32 C31 CC30 118.8(7)

loop_
_geom_bond_atom_site_label_1
_geom_bond_atom_site_label_2
_geom_bond_distance
Fe1 C1 2.068(6)
Fe1 C2 2.091(6)
Fe1 C3 2.090(6)
Fe1 C4 2.091(4)
Fe1 C5 2.102(6)
Fe1 P3 2.1133(11)
Fe1 P1 2.2136(15)
Fe1 P2 2.2177(15)
P2 C27 1.822(5)
P2 C6 1.846(5)
P2 C21 1.851(5)
P1 C9 1.835(5)
P1 C15 1.845(4)
P1 C7 1.856(5)
P3 O1 1.599(3)
P3 O2 1.602(2)
P3 O3 1.613(3)
P4 F2 1.581(4)
P4 F1 1.591(2)
P4 F5 1.594(3)
P4 F4 1.599(3)
P4 F3 1.602(2)
P4 F6 1.605(3)
O3 C37 1.461(5)
C33 O1 1.455(6)
C33 C35 1.548(8)
C17 C18 1.348(10)
C17 C16 1.404(8)
C16 C15 1.388(9)
O2 C34 1.453(4)
C10 C9 1.390(6)
C10 C11 1.398(6)
C23 C22 1.357(8)
C23 C24 1.383(7)
C19 C18 1.372(10)
C19 C20 1.379(7)
C35 C34 1.521(5)
C35 C37 1.516(8)
C35 C36 1.524(5)
C11 C12 1.374(6)
C25 C24 1.363(7)
C25 C26 1.385(7)
C21 C26 1.356(7)
C21 C22 1.404(7)
C27 C32 1.377(9)
C27 C28 1.381(9)
C12 C13 1.355(7)
C29 CC30 1.359(11)
C29 C28 1.404(7)
C1 C2 1.413(6)
C1 C5 1.424(8)
C20 C15 1.389(8)
C6 C7 1.533(5)
C14 C13 1.392(7)
C14 C9 1.391(6)
CC30 C31 1.391(11)
C7 C8A 1.524(6)
C2 C3 1.329(8)
C3 C4 1.431(9)
C4 C5 1.384(9)
C32 C31 1.383(8)
